data_4316835
loop_
_publ_author_name
'Jeffrey S. Ovens'
'Andrew R. Geisheimer'
'Alexei A. Bokov'
'Zuo-Guang Ye'
'Daniel B. Leznoff'

_publ_contact_author_address
; 
Leznoff, Daniel B.
Department of Chemistry
Simon Fraser University
Burnaby, British Columbia
Canada         V5A 1S6
;
_publ_contact_author_email dleznoff@sfu.ca
_publ_contact_author_fax +1-778-782-3765
_publ_contact_author_name 'Daniel B. Leznoff'
_publ_contact_author_phone +1-778-782-4887
_publ_section_title
;
 The Use of Polarizable [AuX2(CN)2]- (X = Br, I) Building Blocks Toward
 the Formation of Birefringent Coordination Polymers
;
_journal_name_full 'Inorganic Chemistry'
_journal_page_first 9609
_journal_page_last 9616
_journal_paper_doi 10.1021/ic101357y
_journal_volume 49
_journal_year 2010
_chemical_formula_moiety 'C32 H22 Au1 Br2 Cl1 Fe1 N8 O4'
_chemical_formula_sum 'C32 H22 Au Br2 Cl Fe N8 O4'
_chemical_formula_weight 1030.65
_chemical_name_systematic ?
_space_group_IT_number 19
_symmetry_cell_setting orthorhombic
_symmetry_space_group_name_Hall 'P 2ac 2ab'
_symmetry_space_group_name_H-M 'P 21 21 21'
_atom_sites_solution_hydrogens geom
_atom_sites_solution_primary direct
_cell_angle_alpha 90
_cell_angle_beta 90
_cell_angle_gamma 90
_cell_formula_units_Z 4
_cell_length_a 8.8874(15)
_cell_length_b 9.1081(16)
_cell_length_c 42.151(7)
_cell_measurement_reflns_used 9880
_cell_measurement_temperature 296(2)
_cell_measurement_theta_max 24.53
_cell_measurement_theta_min 2.34
_cell_volume 3412.0(10)
_computing_cell_refinement 'Bruker SAINT'
_computing_data_collection 'Bruker APEX2'
_computing_data_reduction 'Bruker SAINT'
_computing_structure_solution
; 
SIR92 (Altomare et al, 1994)
CRYSTALS (Watkin, 1988) 
;
_diffrn_ambient_temperature 293
_diffrn_measured_fraction_theta_full 0.998
_diffrn_measured_fraction_theta_max 0.966
_diffrn_measurement_device_type 'Bruker APEX-II CCD'
_diffrn_measurement_method '\w scans'
_diffrn_radiation_monochromator graphite
_diffrn_radiation_type MoK\a
_diffrn_radiation_wavelength 0.71073
_diffrn_reflns_av_R_equivalents 0.077
_diffrn_reflns_limit_h_max 11
_diffrn_reflns_limit_h_min -11
_diffrn_reflns_limit_k_max 12
_diffrn_reflns_limit_k_min -12
_diffrn_reflns_limit_l_max 56
_diffrn_reflns_limit_l_min -55
_diffrn_reflns_number 39643
_diffrn_reflns_theta_full 27.316
_diffrn_reflns_theta_max 28.454
_diffrn_reflns_theta_min 1.933
_exptl_absorpt_coefficient_mu 7.191
_exptl_absorpt_correction_T_max 0.7457
_exptl_absorpt_correction_T_min 0.5103
_exptl_absorpt_correction_type multi-scan
_exptl_crystal_colour 'dark purple'
_exptl_crystal_density_diffrn 2.006
_exptl_crystal_description needle
_exptl_crystal_F_000 1976
_exptl_crystal_size_max 0.29
_exptl_crystal_size_mid 0.25
_exptl_crystal_size_min 0.06
_refine_diff_density_max 1.58
_refine_diff_density_min -1.29
_refine_ls_extinction_method None
_refine_ls_goodness_of_fit_ref 1.1758
_refine_ls_hydrogen_treatment none
_refine_ls_matrix_type full
_refine_ls_number_parameters 443
_refine_ls_number_reflns 5444
_refine_ls_number_restraints 0
_refine_ls_R_factor_all 0.0749
_refine_ls_R_factor_gt 0.0466
_refine_ls_shift/su_max 0.0009194
_refine_ls_structure_factor_coef F
_refine_ls_weighting_details
;
 Method= Modified Sheldrick 
 w=1/[\s^2^(F) + ( 0.02P)^2^ + 0.00P] 
 ,where P=(max(Fo,0) + 2Fc)/3 
;
_refine_ls_weighting_scheme calc
_refine_ls_wR_factor_all 0.0795
_refine_ls_wR_factor_gt 0.0447
_refine_ls_wR_factor_ref 0.0431
_reflns_limit_h_max 11
_reflns_limit_h_min -11
_reflns_limit_k_max 12
_reflns_limit_k_min 0
_reflns_limit_l_max 56
_reflns_limit_l_min 0
_reflns_number_gt 5846
_reflns_number_total 8133
_reflns_threshold_expression I>2.0\s(I)
_oxford_diffrn_Wilson_B_factor 3.49
_oxford_diffrn_Wilson_scale 463.50
_oxford_refine_ls_r_factor_ref 0.0420
_oxford_refine_ls_scale 0.06844(9)
_oxford_reflns_number_all 8106
_oxford_reflns_threshold_expression_ref I>2.5\s(I)
_cod_data_source_file ic101357y_si_001_7.cif
_cod_data_source_block FeTerpy
_cod_depositor_comments
;
The following automatic conversions were performed:

'_symmetry_cell_setting' value 'Orthorhombic' changed to
'orthorhombic' according to the built-in table from CIF Core
dictionary named 'cif_core.dic' version 2.4.1 from
2010-06-29.

'_exptl_absorpt_correction_type' value 'Multi-scan'
changed to 'multi-scan' according to the built-in table from CIF Core
dictionary named 'cif_core.dic' version 2.4.1 from 2010-06-29.

Automatic conversion script
Id: cif_fix_values 1646 2011-03-28 12:23:43Z adriana 
;
_cod_original_formula_sum 'C32 H22 Au1 Br2 Cl1 Fe1 N8 O4'
_cod_database_code 4316835

loop_
_symmetry_equiv_pos_as_xyz
x,y,z
x+1/2,-y+1/2,-z
-x,y+1/2,-z+1/2
-x+1/2,-y,z+1/2

loop_
_atom_site_label
_atom_site_type_symbol
_atom_site_fract_x
_atom_site_fract_y
_atom_site_fract_z
_atom_site_U_iso_or_equiv
_atom_site_occupancy
_atom_site_adp_type
_atom_site_refinement_flags_posn
_atom_site_refinement_flags_adp
_atom_site_refinement_flags_occupancy
_atom_site_disorder_assembly
_atom_site_disorder_group
_oxford_atom_site_special_shape
_atom_site_attached_hydrogens
Au1 Au 0.78363(4) 0.60545(4) 0.525232(8) 0.0466 1.0000 Uani . . . . . . .
Br1 Br 0.62864(12) 0.81051(12) 0.50893(3) 0.0658 1.0000 Uani . . . . . . .
Br2 Br 0.93230(13) 0.40168(14) 0.54449(3) 0.0764 1.0000 Uani . . . . . . .
Cl1 Cl 0.2052(4) 0.8457(3) 0.72638(6) 0.0693 1.0000 Uani . . . . . . .
Fe1 Fe 0.39066(11) 0.35335(11) 0.63826(3) 0.0302 1.0000 Uani . . . . . . .
O1 O 0.3342(13) 0.7803(13) 0.7112(2) 0.1377 1.0000 Uani . . . . . . .
O2 O 0.2004(11) 0.7943(10) 0.75812(18) 0.1060 1.0000 Uani . . . . . . .
O3 O 0.2259(18) 0.9996(9) 0.7266(2) 0.1273 1.0000 Uani . . . . . . .
O4 O 0.0809(13) 0.8040(17) 0.7096(3) 0.1677 1.0000 Uani . . . . . . .
N1 N 0.8681(10) 0.7814(12) 0.5870(2) 0.0740 1.0000 Uani . . . . . . .
N2 N 0.6949(11) 0.4385(9) 0.4625(2) 0.0702 1.0000 Uani . . . . . . .
N11 N 0.1855(6) 0.2666(6) 0.63925(15) 0.0293 1.0000 Uani . . . . . . .
N12 N 0.3513(7) 0.3748(7) 0.68173(14) 0.0339 1.0000 Uani . . . . . . .
N13 N 0.5838(7) 0.4420(6) 0.65145(16) 0.0362 1.0000 Uani . . . . . . .
N14 N 0.3129(6) 0.5447(7) 0.62378(15) 0.0323 1.0000 Uani . . . . . . .
N15 N 0.4311(7) 0.3358(7) 0.59461(15) 0.0353 1.0000 Uani . . . . . . .
N16 N 0.4768(7) 0.1541(7) 0.63873(16) 0.0346 1.0000 Uani . . . . . . .
C1 C 0.8386(11) 0.7163(13) 0.5640(3) 0.0652 1.0000 Uani . . . . . . .
C2 C 0.7308(11) 0.5016(11) 0.4851(2) 0.0507 1.0000 Uani . . . . . . .
C11 C 0.1125(9) 0.2071(9) 0.6149(2) 0.0448 1.0000 Uani . . . . . . .
C12 C -0.0254(9) 0.1379(9) 0.6192(3) 0.0542 1.0000 Uani . . . . . . .
C13 C -0.0872(10) 0.1284(12) 0.6486(3) 0.0626 1.0000 Uani . . . . . . .
C14 C -0.0130(10) 0.1941(10) 0.6745(2) 0.0550 1.0000 Uani . . . . . . .
C15 C 0.1222(9) 0.2591(8) 0.66882(18) 0.0340 1.0000 Uani . . . . . . .
C16 C 0.2176(11) 0.3282(9) 0.69359(18) 0.0416 1.0000 Uani . . . . . . .
C17 C 0.1830(12) 0.3474(11) 0.7250(2) 0.0639 1.0000 Uani . . . . . . .
C18 C 0.2904(14) 0.4154(12) 0.7445(2) 0.0711 1.0000 Uani . . . . . . .
C19 C 0.4244(12) 0.4617(13) 0.7324(2) 0.0635 1.0000 Uani . . . . . . .
C20 C 0.4563(10) 0.4404(9) 0.7000(2) 0.0435 1.0000 Uani . . . . . . .
C21 C 0.5881(9) 0.4808(9) 0.6831(2) 0.0391 1.0000 Uani . . . . . . .
C22 C 0.7157(13) 0.5484(10) 0.6953(2) 0.0617 1.0000 Uani . . . . . . .
C23 C 0.8351(11) 0.5765(11) 0.6759(3) 0.0673 1.0000 Uani . . . . . . .
C24 C 0.8306(10) 0.5352(11) 0.6447(3) 0.0622 1.0000 Uani . . . . . . .
C25 C 0.7046(10) 0.4705(9) 0.6334(2) 0.0483 1.0000 Uani . . . . . . .
C31 C 0.2508(8) 0.6508(9) 0.6417(2) 0.0445 1.0000 Uani . . . . . . .
C32 C 0.2015(10) 0.7801(9) 0.6293(2) 0.0489 1.0000 Uani . . . . . . .
C33 C 0.2153(11) 0.8047(9) 0.5970(2) 0.0562 1.0000 Uani . . . . . . .
C34 C 0.2808(11) 0.6981(9) 0.5785(2) 0.0496 1.0000 Uani . . . . . . .
C35 C 0.3265(8) 0.5697(9) 0.5920(2) 0.0401 1.0000 Uani . . . . . . .
C36 C 0.3975(9) 0.4465(9) 0.5748(2) 0.0396 1.0000 Uani . . . . . . .
C37 C 0.4253(10) 0.4354(10) 0.5428(2) 0.0510 1.0000 Uani . . . . . . .
C38 C 0.4935(12) 0.3103(10) 0.5318(2) 0.0594 1.0000 Uani . . . . . . .
C39 C 0.5302(10) 0.1974(11) 0.5519(2) 0.0541 1.0000 Uani . . . . . . .
C40 C 0.4971(9) 0.2142(9) 0.5836(2) 0.0398 1.0000 Uani . . . . . . .
C41 C 0.5224(8) 0.1078(10) 0.60931(19) 0.0395 1.0000 Uani . . . . . . .
C42 C 0.5768(10) -0.0335(11) 0.6053(3) 0.0569 1.0000 Uani . . . . . . .
C43 C 0.5910(10) -0.1258(10) 0.6314(3) 0.0588 1.0000 Uani . . . . . . .
C44 C 0.5441(10) -0.0790(10) 0.6605(3) 0.0535 1.0000 Uani . . . . . . .
C45 C 0.4888(9) 0.0624(9) 0.6634(2) 0.0435 1.0000 Uani . . . . . . .
H111 H 0.1543 0.2143 0.5945 0.036(5) 1.0000 Uiso R . . . . . .
H121 H -0.0746 0.0965 0.6020 0.048(5) 1.0000 Uiso R . . . . . .
H131 H -0.1771 0.0779 0.6515 0.060(5) 1.0000 Uiso R . . . . . .
H141 H -0.0548 0.1951 0.6948 0.045(5) 1.0000 Uiso R . . . . . .
H171 H 0.0911 0.3153 0.7331 0.056(5) 1.0000 Uiso R . . . . . .
H181 H 0.2694 0.4317 0.7660 0.062(5) 1.0000 Uiso R . . . . . .
H191 H 0.4962 0.5054 0.7454 0.057(5) 1.0000 Uiso R . . . . . .
H221 H 0.7185 0.5750 0.7166 0.056(5) 1.0000 Uiso R . . . . . .
H231 H 0.9204 0.6228 0.6838 0.058(5) 1.0000 Uiso R . . . . . .
H241 H 0.9128 0.5505 0.6314 0.054(5) 1.0000 Uiso R . . . . . .
H251 H 0.7010 0.4439 0.6121 0.039(5) 1.0000 Uiso R . . . . . .
H311 H 0.2394 0.6348 0.6634 0.035(5) 1.0000 Uiso R . . . . . .
H321 H 0.1588 0.8515 0.6423 0.039(5) 1.0000 Uiso R . . . . . .
H331 H 0.1818 0.8925 0.5883 0.048(5) 1.0000 Uiso R . . . . . .
H341 H 0.2952 0.7128 0.5569 0.039(5) 1.0000 Uiso R . . . . . .
H371 H 0.3961 0.5098 0.5289 0.039(5) 1.0000 Uiso R . . . . . .
H381 H 0.5159 0.3022 0.5104 0.047(5) 1.0000 Uiso R . . . . . .
H391 H 0.5752 0.1124 0.5445 0.047(5) 1.0000 Uiso R . . . . . .
H421 H 0.6058 -0.0648 0.5853 0.052(5) 1.0000 Uiso R . . . . . .
H431 H 0.6317 -0.2190 0.6291 0.050(5) 1.0000 Uiso R . . . . . .
H441 H 0.5502 -0.1408 0.6780 0.047(5) 1.0000 Uiso R . . . . . .
H451 H 0.4567 0.0947 0.6832 0.039(5) 1.0000 Uiso R . . . . . .

loop_
_atom_site_aniso_label
_atom_site_aniso_U_11
_atom_site_aniso_U_22
_atom_site_aniso_U_33
_atom_site_aniso_U_23
_atom_site_aniso_U_13
_atom_site_aniso_U_12
Au1 0.04413(17) 0.05387(19) 0.04190(18) 0.00554(18) 0.00373(16) 0.00494(18)
Br1 0.0654(6) 0.0666(6) 0.0654(7) 0.0038(6) -0.0062(5) 0.0214(6)
Br2 0.0941(8) 0.0661(7) 0.0690(7) 0.0094(7) -0.0137(6) 0.0240(7)
Cl1 0.0813(18) 0.0721(17) 0.0545(15) -0.0167(13) 0.0146(15) -0.0301(16)
Fe1 0.0300(5) 0.0283(6) 0.0323(6) 0.0008(5) -0.0014(5) 0.0000(4)
O1 0.153(10) 0.153(10) 0.107(8) -0.028(7) 0.057(7) 0.003(8)
O2 0.138(8) 0.117(7) 0.064(5) 0.007(5) 0.037(5) -0.044(7)
O3 0.220(11) 0.071(5) 0.091(6) 0.000(5) -0.053(7) -0.012(7)
O4 0.126(8) 0.250(15) 0.127(9) -0.049(9) -0.017(7) -0.107(10)
N1 0.051(5) 0.110(8) 0.061(6) -0.010(6) 0.004(5) 0.009(5)
N2 0.089(7) 0.067(6) 0.055(5) -0.002(4) 0.001(5) -0.004(5)
N11 0.019(3) 0.030(3) 0.039(4) 0.004(3) -0.001(3) 0.002(3)
N12 0.039(3) 0.032(4) 0.030(3) 0.008(3) -0.001(3) -0.001(3)
N13 0.035(4) 0.032(4) 0.041(4) 0.010(3) 0.000(3) -0.004(3)
N14 0.029(4) 0.033(3) 0.035(4) -0.001(3) -0.006(3) -0.003(3)
N15 0.031(3) 0.035(4) 0.039(4) 0.002(3) 0.002(3) -0.006(3)
N16 0.033(3) 0.030(4) 0.040(4) -0.005(3) 0.002(3) -0.001(3)
C1 0.041(5) 0.094(8) 0.060(7) -0.004(6) 0.003(5) 0.021(5)
C2 0.050(5) 0.059(6) 0.044(5) 0.005(5) 0.005(5) -0.005(5)
C11 0.036(5) 0.040(5) 0.058(6) -0.003(4) -0.008(4) 0.003(4)
C12 0.035(5) 0.043(6) 0.084(8) -0.001(5) -0.012(5) -0.004(4)
C13 0.038(5) 0.075(7) 0.075(7) 0.006(6) 0.010(5) -0.011(5)
C14 0.048(6) 0.053(6) 0.065(7) 0.000(5) 0.020(5) -0.006(5)
C15 0.036(4) 0.032(4) 0.034(5) 0.003(4) 0.008(4) 0.004(4)
C16 0.052(5) 0.037(4) 0.036(4) 0.007(4) 0.005(5) 0.013(4)
C17 0.055(6) 0.079(8) 0.058(6) 0.008(6) 0.021(5) 0.001(5)
C18 0.087(7) 0.084(7) 0.043(5) -0.009(5) 0.004(6) 0.007(8)
C19 0.065(7) 0.085(7) 0.040(6) -0.012(5) -0.017(5) 0.006(6)
C20 0.052(5) 0.041(5) 0.038(5) -0.008(4) -0.018(4) 0.007(4)
C21 0.042(5) 0.032(5) 0.042(5) 0.010(4) -0.020(4) -0.001(4)
C22 0.073(7) 0.053(6) 0.059(6) 0.007(5) -0.025(6) -0.013(6)
C23 0.045(5) 0.048(6) 0.108(10) 0.011(6) -0.032(6) -0.018(5)
C24 0.031(5) 0.059(6) 0.096(9) 0.010(6) -0.009(5) -0.004(4)
C25 0.042(5) 0.042(5) 0.061(6) 0.012(4) -0.014(5) -0.007(4)
C31 0.039(5) 0.043(5) 0.052(5) -0.002(4) -0.006(4) 0.000(4)
C32 0.048(5) 0.040(5) 0.059(6) 0.007(4) -0.001(5) 0.009(5)
C33 0.060(6) 0.038(5) 0.071(7) 0.008(5) -0.021(6) 0.006(5)
C34 0.061(5) 0.053(5) 0.035(4) 0.015(4) 0.001(5) -0.001(5)
C35 0.028(4) 0.050(5) 0.042(5) 0.007(4) -0.002(3) -0.008(3)
C36 0.032(4) 0.043(5) 0.044(5) -0.002(4) 0.008(4) -0.010(4)
C37 0.061(6) 0.054(6) 0.038(5) 0.015(4) 0.001(4) -0.007(5)
C38 0.094(8) 0.047(6) 0.038(6) -0.015(5) 0.027(5) -0.015(5)
C39 0.052(6) 0.057(6) 0.054(6) -0.015(5) 0.015(5) -0.010(5)
C40 0.034(4) 0.046(5) 0.040(5) -0.001(4) 0.006(4) 0.000(4)
C41 0.031(4) 0.035(4) 0.052(5) -0.017(5) 0.003(4) 0.002(4)
C42 0.050(6) 0.050(6) 0.071(7) -0.018(6) 0.014(5) -0.008(5)
C43 0.052(5) 0.029(5) 0.095(8) -0.008(5) 0.006(5) 0.000(4)
C44 0.048(5) 0.035(5) 0.077(7) 0.007(5) 0.005(5) -0.003(4)
C45 0.038(5) 0.041(5) 0.052(6) 0.008(4) 0.011(4) -0.002(4)

loop_
_atom_type_symbol
_atom_type_scat_dispersion_real
_atom_type_scat_dispersion_imag
_atom_type_scat_Cromer_Mann_a1
_atom_type_scat_Cromer_Mann_b1
_atom_type_scat_Cromer_Mann_a2
_atom_type_scat_Cromer_Mann_b2
_atom_type_scat_Cromer_Mann_a3
_atom_type_scat_Cromer_Mann_b3
_atom_type_scat_Cromer_Mann_a4
_atom_type_scat_Cromer_Mann_b4
_atom_type_scat_Cromer_Mann_c
_atom_type_scat_source
C 0.0033 0.0016 2.3100 20.8439 1.0200 10.2075 1.5886 0.5687 0.8650 51.6512 0.2156 'International Tables Vol C 4.2.6.8 and 6.1.1.4'
H 0.0000 0.0000 0.4930 10.5109 0.3229 26.1257 0.1402 3.1424 0.0408 57.7998 0.0030 'International Tables Vol C 4.2.6.8 and 6.1.1.4'
N 0.0061 0.0033 12.2126 0.0057 3.1322 9.8933 2.0125 28.9975 1.1663 0.5826 -11.5290 'International Tables Vol C 4.2.6.8 and 6.1.1.4'
Fe 0.3463 0.8444 11.7695 4.7611 7.3573 0.3072 3.5222 15.3535 2.3045 76.8805 1.0369 'International Tables Vol C 4.2.6.8 and 6.1.1.4'
Br -0.2901 2.4595 17.1789 2.1723 5.2358 16.5796 5.6377 0.2609 3.9851 41.4328 2.9557 'International Tables Vol C 4.2.6.8 and 6.1.1.4'
Au -2.0133 8.8022 16.8819 0.4611 18.5913 8.6216 25.5582 1.4826 5.8600 36.3956 12.0658 'International Tables Vol C 4.2.6.8 and 6.1.1.4'
Cl 0.1484 0.1585 11.4604 0.0104 7.1964 1.1662 6.2556 18.5194 1.6455 47.7784 -9.5574 'International Tables Vol C 4.2.6.8 and 6.1.1.4'
O 0.0106 0.0060 3.0485 13.2771 2.2868 5.7011 1.5463 0.3239 0.8670 32.9089 0.2508 'International Tables Vol C 4.2.6.8 and 6.1.1.4'

loop_
_geom_angle_atom_site_label_1
_geom_angle_site_symmetry_1
_geom_angle_atom_site_label_2
_geom_angle_site_symmetry_2
_geom_angle_atom_site_label_3
_geom_angle_site_symmetry_3
_geom_angle
_geom_angle_publ_flag
Br1 . Au1 . Br2 . 176.75(4) yes
Br1 . Au1 . C1 . 88.9(3) yes
Br2 . Au1 . C1 . 88.8(3) yes
Br1 . Au1 . C2 . 89.5(3) yes
Br2 . Au1 . C2 . 92.8(3) yes
C1 . Au1 . C2 . 177.5(4) yes
O1 . Cl1 . O2 . 107.8(7) yes
O1 . Cl1 . O3 . 108.0(8) yes
O2 . Cl1 . O3 . 108.9(5) yes
O1 . Cl1 . O4 . 107.3(7) yes
O2 . Cl1 . O4 . 111.9(7) yes
O3 . Cl1 . O4 . 112.6(9) yes
N11 . Fe1 . N12 . 81.4(3) yes
N11 . Fe1 . N13 . 162.4(3) yes
N12 . Fe1 . N13 . 81.1(3) yes
N11 . Fe1 . N14 . 92.1(2) yes
N12 . Fe1 . N14 . 98.3(3) yes
N13 . Fe1 . N14 . 91.7(2) yes
N11 . Fe1 . N15 . 99.3(3) yes
N12 . Fe1 . N15 . 178.9(3) yes
N13 . Fe1 . N15 . 98.3(3) yes
N14 . Fe1 . N15 . 80.7(3) yes
N11 . Fe1 . N16 . 89.4(2) yes
N12 . Fe1 . N16 . 99.1(3) yes
N13 . Fe1 . N16 . 92.1(3) yes
N14 . Fe1 . N16 . 162.5(3) yes
N15 . Fe1 . N16 . 81.8(3) yes
Fe1 . N11 . C11 . 126.4(6) yes
Fe1 . N11 . C15 . 114.6(5) yes
C11 . N11 . C15 . 118.9(7) yes
Fe1 . N12 . C16 . 119.4(5) yes
Fe1 . N12 . C20 . 118.3(6) yes
C16 . N12 . C20 . 122.3(7) yes
Fe1 . N13 . C21 . 113.6(5) yes
Fe1 . N13 . C25 . 127.9(6) yes
C21 . N13 . C25 . 118.4(7) yes
Fe1 . N14 . C31 . 127.2(5) yes
Fe1 . N14 . C35 . 114.9(5) yes
C31 . N14 . C35 . 117.9(7) yes
Fe1 . N15 . C36 . 120.2(6) yes
Fe1 . N15 . C40 . 119.6(5) yes
C36 . N15 . C40 . 120.2(7) yes
Fe1 . N16 . C41 . 112.9(6) yes
Fe1 . N16 . C45 . 127.9(5) yes
C41 . N16 . C45 . 119.1(7) yes
N1 . C1 . Au1 . 178.7(9) yes
Au1 . C2 . N2 . 177.1(8) yes
N11 . C11 . C12 . 120.8(9) yes
N11 . C11 . H111 . 119.0 no
C12 . C11 . H111 . 120.1 no
C11 . C12 . C13 . 120.4(9) yes
C11 . C12 . H121 . 119.7 no
C13 . C12 . H121 . 119.8 no
C12 . C13 . C14 . 119.4(9) yes
C12 . C13 . H131 . 119.9 no
C14 . C13 . H131 . 120.7 no
C13 . C14 . C15 . 117.4(9) yes
C13 . C14 . H141 . 122.0 no
C15 . C14 . H141 . 120.6 no
N11 . C15 . C14 . 123.0(8) yes
N11 . C15 . C16 . 112.6(7) yes
C14 . C15 . C16 . 124.4(8) yes
C15 . C16 . N12 . 111.9(7) yes
C15 . C16 . C17 . 127.2(9) yes
N12 . C16 . C17 . 120.8(9) yes
C16 . C17 . C18 . 117.9(9) yes
C16 . C17 . H171 . 120.5 no
C18 . C17 . H171 . 121.6 no
C17 . C18 . C19 . 121.0(9) yes
C17 . C18 . H181 . 119.9 no
C19 . C18 . H181 . 119.1 no
C18 . C19 . C20 . 119.7(9) yes
C18 . C19 . H191 . 120.8 no
C20 . C19 . H191 . 119.5 no
C19 . C20 . N12 . 118.4(9) yes
C19 . C20 . C21 . 128.1(8) yes
N12 . C20 . C21 . 113.6(7) yes
C20 . C21 . N13 . 113.3(7) yes
C20 . C21 . C22 . 127.1(9) yes
N13 . C21 . C22 . 119.6(8) yes
C21 . C22 . C23 . 119.8(9) yes
C21 . C22 . H221 . 119.6 no
C23 . C22 . H221 . 120.6 no
C22 . C23 . C24 . 120.1(9) yes
C22 . C23 . H231 . 120.2 no
C24 . C23 . H231 . 119.6 no
C23 . C24 . C25 . 118.7(10) yes
C23 . C24 . H241 . 120.8 no
C25 . C24 . H241 . 120.4 no
C24 . C25 . N13 . 123.3(9) yes
C24 . C25 . H251 . 118.7 no
N13 . C25 . H251 . 118.0 no
N14 . C31 . C32 . 122.5(8) yes
N14 . C31 . H311 . 118.9 no
C32 . C31 . H311 . 118.6 no
C31 . C32 . C33 . 119.4(9) yes
C31 . C32 . H321 . 120.5 no
C33 . C32 . H321 . 120.1 no
C32 . C33 . C34 . 118.8(8) yes
C32 . C33 . H331 . 120.1 no
C34 . C33 . H331 . 121.2 no
C33 . C34 . C35 . 119.6(8) yes
C33 . C34 . H341 . 120.9 no
C35 . C34 . H341 . 119.5 no
C34 . C35 . N14 . 121.8(8) yes
C34 . C35 . C36 . 124.9(8) yes
N14 . C35 . C36 . 113.2(7) yes
C35 . C36 . N15 . 110.9(7) yes
C35 . C36 . C37 . 128.0(8) yes
N15 . C36 . C37 . 121.0(8) yes
C36 . C37 . C38 . 118.1(8) yes
C36 . C37 . H371 . 120.8 no
C38 . C37 . H371 . 121.1 no
C37 . C38 . C39 . 121.4(8) yes
C37 . C38 . H381 . 119.2 no
C39 . C38 . H381 . 119.4 no
C38 . C39 . C40 . 117.7(9) yes
C38 . C39 . H391 . 121.3 no
C40 . C39 . H391 . 121.0 no
C39 . C40 . N15 . 121.5(8) yes
C39 . C40 . C41 . 127.5(8) yes
N15 . C40 . C41 . 110.9(7) yes
C40 . C41 . N16 . 114.7(7) yes
C40 . C41 . C42 . 125.2(8) yes
N16 . C41 . C42 . 119.9(8) yes
C41 . C42 . C43 . 119.9(9) yes
C41 . C42 . H421 . 119.5 no
C43 . C42 . H421 . 120.6 no
C42 . C43 . C44 . 119.7(8) yes
C42 . C43 . H431 . 120.3 no
C44 . C43 . H431 . 120.0 no
C43 . C44 . C45 . 118.5(9) yes
C43 . C44 . H441 . 120.4 no
C45 . C44 . H441 . 121.1 no
C44 . C45 . N16 . 122.8(9) yes
C44 . C45 . H451 . 118.8 no
N16 . C45 . H451 . 118.4 no

loop_
_geom_bond_atom_site_label_1
_geom_bond_site_symmetry_1
_geom_bond_atom_site_label_2
_geom_bond_site_symmetry_2
_geom_bond_distance
_geom_bond_publ_flag
Au1 . Br1 . 2.4203(11) yes
Au1 . Br2 . 2.4186(12) yes
Au1 . C1 . 1.981(12) yes
Au1 . C2 . 1.992(10) yes
Cl1 . O1 . 1.442(10) yes
Cl1 . O2 . 1.418(8) yes
Cl1 . O3 . 1.414(9) yes
Cl1 . O4 . 1.366(10) yes
Fe1 . N11 . 1.988(5) yes
Fe1 . N12 . 1.876(6) yes
Fe1 . N13 . 1.977(6) yes
Fe1 . N14 . 1.972(6) yes
Fe1 . N15 . 1.881(6) yes
Fe1 . N16 . 1.970(6) yes
N1 . C1 . 1.167(12) yes
N2 . C2 . 1.160(11) yes
N11 . C11 . 1.330(10) yes
N11 . C15 . 1.369(9) yes
N12 . C16 . 1.356(10) yes
N12 . C20 . 1.349(10) yes
N13 . C21 . 1.380(10) yes
N13 . C25 . 1.341(11) yes
N14 . C31 . 1.345(10) yes
N14 . C35 . 1.362(10) yes
N15 . C36 . 1.344(10) yes
N15 . C40 . 1.337(10) yes
N16 . C41 . 1.371(9) yes
N16 . C45 . 1.338(10) yes
C11 . C12 . 1.391(12) yes
C11 . H111 . 0.936 no
C12 . C13 . 1.356(13) yes
C12 . H121 . 0.929 no
C13 . C14 . 1.410(13) yes
C13 . H131 . 0.929 no
C14 . C15 . 1.361(11) yes
C14 . H141 . 0.933 no
C15 . C16 . 1.485(11) yes
C16 . C17 . 1.372(12) yes
C17 . C18 . 1.402(15) yes
C17 . H171 . 0.931 no
C18 . C19 . 1.362(14) yes
C18 . H181 . 0.936 no
C19 . C20 . 1.410(13) yes
C19 . H191 . 0.931 no
C20 . C21 . 1.419(12) yes
C21 . C22 . 1.389(12) yes
C22 . C23 . 1.363(14) yes
C22 . H221 . 0.931 no
C23 . C24 . 1.370(14) yes
C23 . H231 . 0.930 no
C24 . C25 . 1.351(12) yes
C24 . H241 . 0.930 no
C25 . H251 . 0.930 no
C31 . C32 . 1.362(11) yes
C31 . H311 . 0.933 no
C32 . C33 . 1.382(12) yes
C32 . H321 . 0.932 no
C33 . C34 . 1.375(12) yes
C33 . H331 . 0.930 no
C34 . C35 . 1.363(11) yes
C34 . H341 . 0.931 no
C35 . C36 . 1.479(12) yes
C36 . C37 . 1.374(12) yes
C37 . C38 . 1.370(13) yes
C37 . H371 . 0.933 no
C38 . C39 . 1.371(13) yes
C38 . H381 . 0.928 no
C39 . C40 . 1.376(12) yes
C39 . H391 . 0.927 no
C40 . C41 . 1.471(12) yes
C41 . C42 . 1.385(12) yes
C42 . C43 . 1.390(13) yes
C42 . H421 . 0.928 no
C43 . C44 . 1.364(13) yes
C43 . H431 . 0.928 no
C44 . C45 . 1.383(12) yes
C44 . H441 . 0.928 no
C45 . H451 . 0.930 no
